data_4087468
loop_
_publ_author_name
'Berkeley, Emily R.'
'Perez-Gavilan, Ariane'
'Carroll, Patrick J.'
'Sneddon, Larry G.'

_publ_section_title
;
 Syntheses, Structural Characterizations, and Reactivity Studies of
 Half-Sandwich Cobalt, Rhodium, and Iridium Metallatricarbadecaboranyl
 Complexes
;
_journal_issue 7
_journal_name_full Organometallics
_journal_page_first 1396
_journal_paper_doi 10.1021/acs.organomet.5b00141
_journal_volume 34
_journal_year 2015
_chemical_formula_sum 'C17 H25 B6 Ir'
_chemical_formula_weight 486.43
_space_group_IT_number 2
_space_group_name_Hall '-P 1'
_space_group_name_H-M_alt 'P -1'
_symmetry_cell_setting triclinic
_symmetry_Int_Tables_number 2
_symmetry_space_group_name_H-M 'P -1'
_atom_sites_solution_hydrogens geom
_atom_sites_solution_primary direct
_audit_creation_method SHELXL-97
_cell_angle_alpha 107.029(4)
_cell_angle_beta 95.462(6)
_cell_angle_gamma 91.425(4)
_cell_formula_units_Z 8
_cell_length_a 9.9269(7)
_cell_length_b 14.9468(11)
_cell_length_c 25.482(2)
_cell_measurement_temperature 143(1)
_cell_volume 3593.2(5)
_computing_data_collection 'Bruker APEX2'
_computing_data_reduction 'Bruker SAINT'
_computing_structure_refinement 'SHELXL-97 (Sheldrick, 2008)'
_computing_structure_solution 'SHELXS-97 (Sheldrick, 2008)'
_diffrn_ambient_temperature 143(1)
_diffrn_measured_fraction_theta_full 0.976
_diffrn_measured_fraction_theta_max 0.976
_diffrn_measurement_device 'CCD Area Detector'
_diffrn_measurement_device_type 'Bruker APEXII'
_diffrn_measurement_method 'phi and omega scans'
_diffrn_radiation_monochromator graphite
_diffrn_radiation_source 'sealed tube'
_diffrn_radiation_type MoK\a
_diffrn_radiation_wavelength 0.71073
_diffrn_reflns_av_R_equivalents 0.0466
_diffrn_reflns_av_sigmaI/netI 0.0404
_diffrn_reflns_limit_h_max 12
_diffrn_reflns_limit_h_min -12
_diffrn_reflns_limit_k_max 19
_diffrn_reflns_limit_k_min -19
_diffrn_reflns_limit_l_max 33
_diffrn_reflns_limit_l_min -33
_diffrn_reflns_number 82455
_diffrn_reflns_theta_full 27.56
_diffrn_reflns_theta_max 27.56
_diffrn_reflns_theta_min 1.43
_exptl_absorpt_coefficient_mu 7.425
_exptl_absorpt_correction_T_max 0.7456
_exptl_absorpt_correction_T_min 0.5055
_exptl_absorpt_correction_type multi-scan
_exptl_absorpt_process_details '(SADABS; Sheldrick, 2007)'
_exptl_crystal_density_diffrn 1.798
_exptl_crystal_density_method 'not measured'
_exptl_crystal_description needle
_exptl_crystal_F_000 1872
_exptl_crystal_size_max 0.35
_exptl_crystal_size_mid 0.05
_exptl_crystal_size_min 0.02
_refine_diff_density_max 7.438
_refine_diff_density_min -6.040
_refine_diff_density_rms 0.208
_refine_ls_extinction_method none
_refine_ls_goodness_of_fit_ref 1.052
_refine_ls_hydrogen_treatment constr
_refine_ls_matrix_type full
_refine_ls_number_parameters 901
_refine_ls_number_reflns 16204
_refine_ls_number_restraints 1387
_refine_ls_restrained_S_all 1.015
_refine_ls_R_factor_all 0.0749
_refine_ls_R_factor_gt 0.0560
_refine_ls_shift/su_max 0.002
_refine_ls_shift/su_mean 0.000
_refine_ls_structure_factor_coef Fsqd
_refine_ls_weighting_details 'calc w=1/[\s^2^(Fo^2^)+(0.0217P)^2^+69.4042P] where P=(Fo^2^+2Fc^2^)/3'
_refine_ls_weighting_scheme calc
_refine_ls_wR_factor_gt 0.1114
_refine_ls_wR_factor_ref 0.1203
_reflns_number_gt 13048
_reflns_number_total 16204
_reflns_threshold_expression >2sigma(I)
_cod_data_source_file om5b00141_si_002.cif
_cod_data_source_block CMPD14(UP3431)
_cod_depositor_comments
;
The following automatic conversions were performed:

data name '_atom_site_symetry_multiplicity' was replaced with
'_atom_site_symmetry_multiplicity' as specified in the replacement
file
'/home/saulius/struct/COD-crude-data/automatic-downloads/DataCite-retrospective/ACS/depositions/lib/lists/replacement-tags.lst'.

Automatic conversion script
Id: cif_correct_tags 6909 2019-04-08 15:41:33Z antanas 
;
_cod_original_sg_symbol_H-M 'P -1       '
_cod_database_code 4087468

loop_
_symmetry_equiv_pos_as_xyz
'x, y, z'
'-x, -y, -z'

loop_
_atom_site_label
_atom_site_type_symbol
_atom_site_fract_x
_atom_site_fract_y
_atom_site_fract_z
_atom_site_U_iso_or_equiv
_atom_site_adp_type
_atom_site_occupancy
_atom_site_symmetry_multiplicity
_atom_site_calc_flag
_atom_site_refinement_flags
_atom_site_disorder_assembly
_atom_site_disorder_group
C1_1 C 0.9751(9) 0.6206(7) 0.2615(4) 0.0375(17) Uani 1 1 d U . .
H1_1 H 1.0568 0.5887 0.2534 0.047 Uiso 1 1 calc R . .
Ir2_1 Ir 0.84118(3) 0.55754(3) 0.298965(15) 0.03118(9) Uani 1 1 d U . .
B3_1 B 0.8371(11) 0.6046(8) 0.2196(5) 0.0356(17) Uani 1 1 d U . .
H3_1 H 0.8317 0.5570 0.1773 0.045 Uiso 1 1 calc R . .
B4_1 B 0.9325(10) 0.7158(8) 0.2480(5) 0.0375(19) Uani 1 1 d U . .
H4_1 H 0.9966 0.7514 0.2265 0.047 Uiso 1 1 calc R . .
B5_1 B 0.9649(10) 0.7062(8) 0.3171(5) 0.0351(17) Uani 1 1 d U . .
H5_1 H 1.0541 0.7336 0.3473 0.044 Uiso 1 1 calc R . .
C6_1 C 0.7007(8) 0.6214(6) 0.2583(3) 0.0291(14) Uani 1 1 d U . .
H6_1 H 0.6185 0.5836 0.2542 0.036 Uiso 1 1 calc R . .
B7_1 B 0.8022(9) 0.7037(7) 0.3415(4) 0.0292(15) Uani 1 1 d U . .
H7_1 H 0.7719 0.7086 0.3826 0.037 Uiso 1 1 calc R . .
B8_1 B 0.8402(10) 0.7810(8) 0.3008(5) 0.0335(17) Uani 1 1 d U . .
H8_1 H 0.8550 0.8578 0.3156 0.042 Uiso 1 1 calc R . .
B9_1 B 0.7517(10) 0.7134(8) 0.2364(4) 0.0345(18) Uani 1 1 d U . .
H9_1 H 0.7001 0.7400 0.2043 0.043 Uiso 1 1 calc R . .
C10_1 C 0.6930(8) 0.7238(6) 0.2962(3) 0.0262(14) Uani 1 1 d U . .
C11_1 C 0.5593(8) 0.7690(6) 0.3068(3) 0.0251(15) Uani 1 1 d U . .
C12_1 C 0.4446(8) 0.7377(6) 0.2694(4) 0.0282(17) Uani 1 1 d U . .
H12_1 H 0.4492 0.6896 0.2369 0.038 Uiso 1 1 calc R . .
C13_1 C 0.3226(9) 0.7792(7) 0.2812(4) 0.0352(19) Uani 1 1 d U . .
H13_1 H 0.2453 0.7583 0.2565 0.047 Uiso 1 1 calc R . .
C14_1 C 0.3151(9) 0.8501(6) 0.3286(4) 0.0360(19) Uani 1 1 d U . .
H14_1 H 0.2330 0.8772 0.3361 0.048 Uiso 1 1 calc R . .
C15_1 C 0.4292(9) 0.8814(6) 0.3655(4) 0.0332(18) Uani 1 1 d U . .
H15_1 H 0.4236 0.9300 0.3977 0.044 Uiso 1 1 calc R . .
C16_1 C 0.5511(10) 0.8417(6) 0.3554(4) 0.0336(18) Uani 1 1 d U . .
H16_1 H 0.6275 0.8630 0.3806 0.045 Uiso 1 1 calc R . .
C17_1 C 0.6925(10) 0.4490(7) 0.2992(5) 0.0429(19) Uani 1 1 d U . .
H17_1 H 0.6496 0.4583 0.2673 0.057 Uiso 1 1 calc R . .
C18_1 C 0.6971(9) 0.5234(7) 0.3496(4) 0.0386(18) Uani 1 1 d U . .
H18_1 H 0.6553 0.5778 0.3481 0.051 Uiso 1 1 calc R . .
C19_1 C 0.7633(12) 0.5220(9) 0.4047(5) 0.056(3) Uani 1 1 d U . .
H19a_1 H 0.7072 0.4825 0.4190 0.074 Uiso 1 1 calc R . .
H19b_1 H 0.7673 0.5850 0.4300 0.074 Uiso 1 1 calc R . .
C20_1 C 0.9066(11) 0.4864(8) 0.4034(5) 0.050(2) Uani 1 1 d U . .
H20a_1 H 0.9017 0.4192 0.3975 0.066 Uiso 1 1 calc R . .
H20b_1 H 0.9589 0.5156 0.4388 0.066 Uiso 1 1 calc R . .
C21_1 C 0.9786(10) 0.5083(8) 0.3572(4) 0.0441(19) Uani 1 1 d U . .
H21_1 H 1.0242 0.5666 0.3650 0.059 Uiso 1 1 calc R . .
C22_1 C 0.9793(10) 0.4475(7) 0.3055(5) 0.0435(19) Uani 1 1 d U . .
H22_1 H 1.0328 0.4653 0.2819 0.058 Uiso 1 1 calc R . .
C23_1 C 0.9016(12) 0.3542(8) 0.2833(5) 0.054(2) Uani 1 1 d U . .
H23a_1 H 0.9459 0.3098 0.2993 0.071 Uiso 1 1 calc R . .
H23b_1 H 0.9050 0.3317 0.2437 0.071 Uiso 1 1 calc R . .
C24_1 C 0.7531(12) 0.3568(8) 0.2951(5) 0.055(3) Uani 1 1 d U . .
H24a_1 H 0.7004 0.3085 0.2659 0.073 Uiso 1 1 calc R . .
H24b_1 H 0.7464 0.3421 0.3294 0.073 Uiso 1 1 calc R . .
C1_2 C 0.6658(10) 0.0986(8) 0.4116(4) 0.0447(18) Uani 1 1 d U . .
H1_2 H 0.6727 0.0432 0.3815 0.056 Uiso 1 1 calc R . .
Ir2_2 Ir 0.84934(4) 0.16075(3) 0.453993(16) 0.03649(10) Uani 1 1 d U . .
B3_2 B 0.6479(11) 0.0988(8) 0.4735(5) 0.0379(18) Uani 1 1 d U . .
H3_2 H 0.6371 0.0326 0.4838 0.047 Uiso 1 1 calc R . .
B4_2 B 0.5252(12) 0.1472(9) 0.4323(5) 0.042(2) Uani 1 1 d U . .
H4_2 H 0.4233 0.1184 0.4131 0.052 Uiso 1 1 calc R . .
B5_2 B 0.6537(12) 0.2023(9) 0.4041(5) 0.0454(19) Uani 1 1 d U . .
H5_2 H 0.6475 0.2122 0.3628 0.057 Uiso 1 1 calc R . .
C6_2 C 0.7281(8) 0.1987(6) 0.5179(4) 0.0306(15) Uani 1 1 d U . .
H6_2 H 0.7907 0.2062 0.5502 0.038 Uiso 1 1 calc R . .
B7_2 B 0.7426(11) 0.2899(8) 0.4610(4) 0.0359(17) Uani 1 1 d U . .
H7_2 H 0.8153 0.3478 0.4630 0.045 Uiso 1 1 calc R . .
B8_2 B 0.5612(12) 0.2689(9) 0.4572(5) 0.0401(19) Uani 1 1 d U . .
H8_2 H 0.4842 0.3166 0.4495 0.050 Uiso 1 1 calc R . .
B9_2 B 0.5569(10) 0.2013(7) 0.5050(5) 0.0329(17) Uani 1 1 d U . .
H9_2 H 0.4788 0.1998 0.5327 0.041 Uiso 1 1 calc R . .
C10_2 C 0.6661(9) 0.2913(6) 0.5146(4) 0.0306(15) Uani 1 1 d U . .
C11_2 C 0.6620(8) 0.3754(6) 0.5637(4) 0.0309(16) Uani 1 1 d U . .
C12_2 C 0.6560(9) 0.3678(7) 0.6165(4) 0.0356(19) Uani 1 1 d U . .
H12_2 H 0.6542 0.3086 0.6215 0.047 Uiso 1 1 calc R . .
C13_2 C 0.6527(9) 0.4450(7) 0.6615(4) 0.042(2) Uani 1 1 d U . .
H13_2 H 0.6481 0.4379 0.6963 0.056 Uiso 1 1 calc R . .
C14_2 C 0.6564(10) 0.5327(8) 0.6548(5) 0.047(2) Uani 1 1 d U . .
H14_2 H 0.6544 0.5852 0.6852 0.063 Uiso 1 1 calc R . .
C15_2 C 0.6629(12) 0.5431(8) 0.6036(5) 0.053(3) Uani 1 1 d U . .
H15_2 H 0.6653 0.6028 0.5993 0.070 Uiso 1 1 calc R . .
C16_2 C 0.6660(11) 0.4654(7) 0.5578(5) 0.045(2) Uani 1 1 d U . .
H16_2 H 0.6708 0.4733 0.5231 0.060 Uiso 1 1 calc R . .
C17_2 C 1.0303(10) 0.1653(8) 0.5093(5) 0.049(2) Uani 1 1 d U . .
H17_2 H 0.9726 0.1500 0.5324 0.065 Uiso 1 1 calc R . .
C18_2 C 1.0195(10) 0.2517(7) 0.4999(4) 0.0431(19) Uani 1 1 d U . .
H18_2 H 0.9543 0.2901 0.5171 0.057 Uiso 1 1 calc R . .
C19_2 C 1.1059(13) 0.2889(10) 0.4635(5) 0.065(3) Uani 1 1 d U . .
H19a_2 H 1.0768 0.3502 0.4631 0.086 Uiso 1 1 calc R . .
H19b_2 H 1.1996 0.2966 0.4796 0.086 Uiso 1 1 calc R . .
C20_2 C 1.0981(14) 0.2264(9) 0.4052(6) 0.067(3) Uani 1 1 d U . .
H20a_2 H 1.1799 0.1919 0.4009 0.088 Uiso 1 1 calc R . .
H20b_2 H 1.0969 0.2655 0.3808 0.088 Uiso 1 1 calc R . .
C21_2 C 0.9780(13) 0.1573(9) 0.3868(5) 0.059(2) Uani 1 1 d U . .
H21_2 H 0.9017 0.1745 0.3687 0.078 Uiso 1 1 calc R . .
C22_2 C 0.9734(13) 0.0707(9) 0.3949(6) 0.069(3) Uani 1 1 d U . .
H22_2 H 0.8966 0.0309 0.3806 0.092 Uiso 1 1 calc R . .
C23_2 C 1.0894(16) 0.0375(10) 0.4263(7) 0.086(4) Uani 1 1 d U . .
H23a_2 H 1.0652 -0.0258 0.4264 0.115 Uiso 1 1 calc R . .
H23b_2 H 1.1682 0.0344 0.4063 0.115 Uiso 1 1 calc R . .
C24_2 C 1.1290(14) 0.0954(10) 0.4846(7) 0.085(4) Uani 1 1 d U . .
H24a_2 H 1.2153 0.1285 0.4863 0.113 Uiso 1 1 calc R . .
H24b_2 H 1.1424 0.0535 0.5073 0.113 Uiso 1 1 calc R . .
C1_3 C 0.8063(14) -0.1176(10) 0.0632(5) 0.067(2) Uani 1 1 d U A .
H1_3 H 0.7326 -0.1511 0.0371 0.084 Uiso 1 1 calc R . .
Ir2_3 Ir 0.75513(5) -0.02561(3) 0.13600(2) 0.05200(13) Uani 1 1 d U . .
B3_3 B 0.8750(18) -0.0179(11) 0.0644(6) 0.070(2) Uani 1 1 d U A .
H3_3 H 0.8437 0.0132 0.0313 0.088 Uiso 1 1 calc R . .
B4_3 B 0.9683(16) -0.1206(9) 0.0570(6) 0.058(3) Uani 1 1 d U . .
H4_3 H 1.0111 -0.1616 0.0197 0.073 Uiso 1 1 calc R A .
B5_3 B 0.8855(15) -0.1647(11) 0.1068(6) 0.060(2) Uani 1 1 d U A .
H5_3 H 0.8624 -0.2378 0.1053 0.075 Uiso 1 1 calc R . .
C6_3 C 0.9267(12) 0.0482(9) 0.1341(5) 0.058(2) Uani 1 1 d U A .
H6_3 H 0.9172 0.1132 0.1527 0.072 Uiso 1 1 calc R . .
B7_3 B 0.9283(15) -0.0799(11) 0.1702(6) 0.060(2) Uani 1 1 d U A .
H7_3 H 0.9155 -0.0857 0.2115 0.075 Uiso 1 1 calc R . .
B8_3 B 1.0500(15) -0.1073(9) 0.1231(6) 0.058(2) Uani 1 1 d U A .
H8_3 H 1.1420 -0.1455 0.1268 0.072 Uiso 1 1 calc R . .
B9_3 B 1.0401(18) -0.0073(10) 0.0990(6) 0.063(2) Uani 1 1 d U A .
H9_3 H 1.1242 0.0280 0.0862 0.079 Uiso 1 1 calc R . .
C10_3 C 1.0236(12) -0.0026(8) 0.1635(5) 0.0496(18) Uani 1 1 d U . .
C11_3 C 1.1208(13) 0.0554(7) 0.2080(4) 0.049(2) Uani 1 1 d U A .
C12_3 C 1.1568(18) 0.1485(8) 0.2120(5) 0.076(4) Uani 1 1 d U . .
H12_3 H 1.1184 0.1753 0.1858 0.101 Uiso 1 1 calc R A .
C13_3 C 1.249(2) 0.2006(10) 0.2544(6) 0.088(4) Uani 1 1 d U A .
H13_3 H 1.2705 0.2625 0.2564 0.117 Uiso 1 1 calc R . .
C14_3 C 1.3081(17) 0.1650(9) 0.2930(5) 0.073(3) Uani 1 1 d U . .
H14_3 H 1.3683 0.2020 0.3218 0.097 Uiso 1 1 calc R A .
C15_3 C 1.2780(15) 0.0739(9) 0.2889(5) 0.066(3) Uani 1 1 d U A .
H15_3 H 1.3218 0.0478 0.3143 0.088 Uiso 1 1 calc R . .
C16_3 C 1.1841(13) 0.0190(8) 0.2479(5) 0.055(3) Uani 1 1 d U . .
H16_3 H 1.1629 -0.0425 0.2469 0.073 Uiso 1 1 calc R A .
C17_3 C 0.6550(15) 0.1008(12) 0.1753(6) 0.050(3) Uani 0.65 1 d PDU A 1
H17_3 H 0.7125 0.1325 0.1592 0.067 Uiso 0.65 1 calc PR A 1
C18_3 C 0.7124(16) 0.0614(12) 0.2140(6) 0.046(3) Uani 0.65 1 d PDU A 1
H18_3 H 0.8061 0.0708 0.2213 0.062 Uiso 0.65 1 calc PR A 1
C23_3 C 0.4467(18) 0.0147(11) 0.1082(8) 0.072(4) Uani 0.65 1 d PDU A 1
H23a_3 H 0.3548 -0.0040 0.1121 0.095 Uiso 0.65 1 calc PR A 1
H23b_3 H 0.4472 0.0309 0.0741 0.095 Uiso 0.65 1 calc PR A 1
C24_3 C 0.5035(14) 0.0960(12) 0.1573(7) 0.055(4) Uani 0.65 1 d PDU A 1
H24a_3 H 0.4557 0.0944 0.1885 0.074 Uiso 0.65 1 calc PR A 1
H24b_3 H 0.4825 0.1537 0.1489 0.074 Uiso 0.65 1 calc PR A 1
C17'_3 C 0.733(3) 0.106(2) 0.1983(12) 0.052(4) Uani 0.35 1 d PDU A 2
H17'_3 H 0.8025 0.1314 0.1843 0.069 Uiso 0.35 1 calc PR A 2
C18'_3 C 0.768(2) 0.050(2) 0.2305(13) 0.054(4) Uani 0.35 1 d PDU A 2
H18'_3 H 0.8574 0.0405 0.2415 0.072 Uiso 0.35 1 calc PR A 2
C23'_3 C 0.534(4) 0.0438(12) 0.1353(15) 0.070(5) Uani 0.35 1 d PDU A 2
H23a'_3 H 0.5509 0.0662 0.1043 0.092 Uiso 0.35 1 calc PR A 2
H23b'_3 H 0.4372 0.0484 0.1373 0.092 Uiso 0.35 1 calc PR A 2
C24'_3 C 0.588(3) 0.1284(18) 0.1836(12) 0.057(5) Uani 0.35 1 d PDU A 2
H24a'_3 H 0.5870 0.1854 0.1727 0.075 Uiso 0.35 1 calc PR A 2
H24b'_3 H 0.5354 0.1359 0.2145 0.075 Uiso 0.35 1 calc PR A 2
C19_3 C 0.6471(13) 0.0044(9) 0.2470(5) 0.060(3) Uani 1 1 d DU . .
H19a_3 H 0.7148 -0.0311 0.2609 0.080 Uiso 0.65 1 calc PR A 1
H19b_3 H 0.6093 0.0462 0.2782 0.080 Uiso 0.65 1 calc PR A 1
H19a'_3 H 0.6850 -0.0290 0.2719 0.080 Uiso 0.35 1 calc PR A 2
H19b'_3 H 0.6007 0.0559 0.2694 0.080 Uiso 0.35 1 calc PR A 2
C20_3 C 0.5373(12) -0.0609(9) 0.2098(5) 0.062(3) Uani 1 1 d U A .
H20a_3 H 0.4542 -0.0283 0.2090 0.082 Uiso 1 1 calc R . .
H20b_3 H 0.5204 -0.1134 0.2239 0.082 Uiso 1 1 calc R . .
C21_3 C 0.5794(12) -0.0967(10) 0.1517(6) 0.063(2) Uani 1 1 d U A .
H21_3 H 0.6359 -0.1466 0.1447 0.084 Uiso 1 1 calc R . .
C22_3 C 0.5416(13) -0.0619(10) 0.1096(6) 0.075(3) Uani 1 1 d DU A .
H22_3 H 0.5793 -0.0890 0.0769 0.100 Uiso 0.65 1 calc PR B 1
H22'_3 H 0.5239 -0.0955 0.0724 0.100 Uiso 0.35 1 calc PR B 2
C1_4 C 0.1197(8) 0.4516(6) 0.1386(3) 0.0285(15) Uani 1 1 d U . .
H1_4 H 0.0365 0.4823 0.1453 0.036 Uiso 1 1 calc R . .
Ir2_4 Ir 0.23731(3) 0.49820(2) 0.087696(13) 0.02207(7) Uani 1 1 d U . .
B3_4 B 0.1335(9) 0.3572(7) 0.0892(4) 0.0271(15) Uani 1 1 d U . .
H3_4 H 0.0446 0.3207 0.0614 0.034 Uiso 1 1 calc R . .
B4_4 B 0.1753(10) 0.3670(8) 0.1627(4) 0.0346(18) Uani 1 1 d U . .
H4_4 H 0.1183 0.3361 0.1887 0.043 Uiso 1 1 calc R . .
B5_4 B 0.2589(10) 0.4830(8) 0.1807(4) 0.0302(16) Uani 1 1 d U . .
H5_4 H 0.2609 0.5389 0.2201 0.038 Uiso 1 1 calc R . .
C6_4 C 0.2930(8) 0.3610(5) 0.0688(3) 0.0234(13) Uani 1 1 d U . .
H6_4 H 0.3195 0.3484 0.0322 0.029 Uiso 1 1 calc R . .
B7_4 B 0.4042(9) 0.4706(7) 0.1429(4) 0.0271(15) Uani 1 1 d U . .
H7_4 H 0.4921 0.5187 0.1457 0.034 Uiso 1 1 calc R . .
B8_4 B 0.3546(10) 0.3823(8) 0.1734(4) 0.0318(17) Uani 1 1 d U . .
H8_4 H 0.4097 0.3678 0.2093 0.040 Uiso 1 1 calc R . .
B9_4 B 0.2733(9) 0.2968(7) 0.1131(4) 0.0292(16) Uani 1 1 d U . .
H9_4 H 0.2698 0.2202 0.1045 0.037 Uiso 1 1 calc R . .
C10_4 C 0.4132(8) 0.3603(6) 0.1126(3) 0.0254(14) Uani 1 1 d U . .
C11_4 C 0.5401(8) 0.3122(6) 0.0983(3) 0.0258(15) Uani 1 1 d U . .
C12_4 C 0.5415(9) 0.2337(7) 0.0527(4) 0.037(2) Uani 1 1 d U . .
H12_4 H 0.4617 0.2102 0.0300 0.050 Uiso 1 1 calc R . .
C13_4 C 0.6624(10) 0.1900(7) 0.0409(4) 0.039(2) Uani 1 1 d U . .
H13_4 H 0.6625 0.1373 0.0104 0.052 Uiso 1 1 calc R . .
C14_4 C 0.7811(9) 0.2241(7) 0.0738(4) 0.038(2) Uani 1 1 d U . .
H14_4 H 0.8615 0.1950 0.0656 0.051 Uiso 1 1 calc R . .
C15_4 C 0.7801(9) 0.3020(7) 0.1191(4) 0.040(2) Uani 1 1 d U . .
H15_4 H 0.8605 0.3251 0.1415 0.053 Uiso 1 1 calc R . .
C16_4 C 0.6626(8) 0.3459(6) 0.1319(4) 0.0313(18) Uani 1 1 d U . .
H16_4 H 0.6639 0.3981 0.1628 0.042 Uiso 1 1 calc R . .
C17_4 C 0.2797(9) 0.5122(7) 0.0097(4) 0.0309(16) Uani 1 1 d U . .
H17_4 H 0.2571 0.4484 -0.0048 0.041 Uiso 1 1 calc R . .
C18_4 C 0.3978(9) 0.5417(6) 0.0480(4) 0.0324(16) Uani 1 1 d U . .
H18_4 H 0.4469 0.4956 0.0576 0.043 Uiso 1 1 calc R . .
C19_4 C 0.4493(10) 0.6427(7) 0.0743(5) 0.044(2) Uani 1 1 d U . .
H19a_4 H 0.4839 0.6668 0.0465 0.059 Uiso 1 1 calc R . .
H19b_4 H 0.5239 0.6452 0.1023 0.059 Uiso 1 1 calc R . .
C20_4 C 0.3402(11) 0.7051(7) 0.1006(5) 0.048(2) Uani 1 1 d U . .
H20a_4 H 0.2992 0.7345 0.0742 0.064 Uiso 1 1 calc R . .
H20b_4 H 0.3823 0.7544 0.1323 0.064 Uiso 1 1 calc R . .
C21_4 C 0.2293(9) 0.6530(6) 0.1192(4) 0.0353(17) Uani 1 1 d U . .
H21_4 H 0.2431 0.6447 0.1541 0.047 Uiso 1 1 calc R . .
C22_4 C 0.1097(9) 0.6175(6) 0.0871(4) 0.0338(17) Uani 1 1 d U . .
H22_4 H 0.0437 0.5908 0.1023 0.045 Uiso 1 1 calc R . .
C23_4 C 0.0801(10) 0.6198(7) 0.0282(4) 0.041(2) Uani 1 1 d U . .
H23a_4 H 0.0686 0.6842 0.0285 0.055 Uiso 1 1 calc R . .
H23b_4 H -0.0050 0.5846 0.0125 0.055 Uiso 1 1 calc R . .
C24_4 C 0.1887(10) 0.5803(7) -0.0088(4) 0.041(2) Uani 1 1 d U . .
H24a_4 H 0.2453 0.6322 -0.0116 0.055 Uiso 1 1 calc R . .
H24b_4 H 0.1448 0.5486 -0.0455 0.055 Uiso 1 1 calc R . .

loop_
_atom_site_aniso_label
_atom_site_aniso_U_11
_atom_site_aniso_U_22
_atom_site_aniso_U_33
_atom_site_aniso_U_23
_atom_site_aniso_U_13
_atom_site_aniso_U_12
C1_1 0.025(3) 0.046(4) 0.048(5) 0.022(3) 0.012(3) 0.006(3)
Ir2_1 0.02371(16) 0.03359(19) 0.0413(2) 0.01781(16) 0.00679(14) 0.00356(13)
B3_1 0.034(4) 0.042(4) 0.033(4) 0.011(3) 0.011(3) 0.006(3)
B4_1 0.027(4) 0.047(5) 0.047(5) 0.025(4) 0.014(4) 0.004(3)
B5_1 0.021(3) 0.042(4) 0.045(4) 0.019(4) 0.002(3) -0.003(3)
C6_1 0.023(3) 0.035(4) 0.028(4) 0.007(3) 0.002(3) 0.002(3)
B7_1 0.024(4) 0.034(4) 0.027(4) 0.007(3) -0.001(3) -0.004(3)
B8_1 0.024(4) 0.034(4) 0.044(5) 0.015(3) 0.004(3) -0.002(3)
B9_1 0.030(4) 0.043(5) 0.034(4) 0.018(4) 0.005(3) 0.006(3)
C10_1 0.023(3) 0.026(4) 0.031(4) 0.009(3) 0.004(3) -0.001(3)
C11_1 0.024(3) 0.026(4) 0.033(4) 0.018(3) 0.013(3) -0.004(3)
C12_1 0.026(4) 0.032(4) 0.027(4) 0.010(3) 0.000(3) 0.005(3)
C13_1 0.020(4) 0.043(5) 0.045(5) 0.015(4) 0.005(3) 0.000(3)
C14_1 0.034(4) 0.034(5) 0.049(5) 0.020(4) 0.016(4) 0.008(4)
C15_1 0.042(5) 0.026(4) 0.033(4) 0.006(3) 0.015(3) 0.005(3)
C16_1 0.040(4) 0.022(4) 0.037(5) 0.006(3) 0.006(4) 0.000(3)
C17_1 0.038(4) 0.039(4) 0.054(5) 0.018(4) 0.003(4) -0.005(3)
C18_1 0.033(4) 0.046(5) 0.042(5) 0.020(4) 0.009(3) -0.004(4)
C19_1 0.057(6) 0.076(8) 0.047(5) 0.036(5) 0.008(5) 0.010(6)
C20_1 0.048(5) 0.060(7) 0.051(6) 0.033(5) 0.004(4) 0.005(5)
C21_1 0.042(4) 0.048(5) 0.046(5) 0.022(4) -0.002(4) 0.004(4)
C22_1 0.040(4) 0.042(4) 0.055(5) 0.023(4) 0.008(4) 0.013(3)
C23_1 0.060(6) 0.046(5) 0.058(7) 0.021(5) 0.002(5) 0.011(4)
C24_1 0.057(6) 0.038(5) 0.072(8) 0.020(5) 0.007(6) 0.001(4)
C1_2 0.044(4) 0.045(4) 0.040(4) 0.005(4) 0.004(3) -0.008(3)
Ir2_2 0.03516(19) 0.0356(2) 0.0351(2) 0.00301(15) 0.01177(15) -0.00582(15)
B3_2 0.032(4) 0.034(4) 0.050(5) 0.016(4) 0.007(4) -0.001(3)
B4_2 0.036(4) 0.049(5) 0.041(5) 0.018(4) -0.002(3) -0.006(3)
B5_2 0.049(4) 0.059(6) 0.029(4) 0.016(4) 0.000(3) -0.011(4)
C6_2 0.026(3) 0.036(4) 0.035(4) 0.019(3) 0.006(3) 0.003(3)
B7_2 0.043(4) 0.041(4) 0.030(4) 0.019(3) 0.005(3) -0.002(3)
B8_2 0.039(4) 0.049(5) 0.038(5) 0.024(4) -0.006(3) 0.000(4)
B9_2 0.025(4) 0.038(4) 0.041(4) 0.019(3) 0.002(3) 0.002(3)
C10_2 0.029(4) 0.035(3) 0.034(3) 0.020(3) 0.002(3) 0.001(3)
C11_2 0.025(4) 0.036(4) 0.036(4) 0.017(3) 0.002(3) 0.002(3)
C12_2 0.030(4) 0.039(5) 0.042(4) 0.016(4) 0.008(4) 0.006(4)
C13_2 0.032(5) 0.054(5) 0.036(5) 0.008(4) 0.006(4) 0.002(4)
C14_2 0.032(5) 0.047(5) 0.055(5) 0.001(5) 0.004(5) 0.003(4)
C15_2 0.056(6) 0.037(5) 0.066(6) 0.016(4) 0.004(6) 0.010(5)
C16_2 0.050(6) 0.042(5) 0.049(5) 0.024(4) 0.005(5) 0.008(5)
C17_2 0.030(4) 0.060(6) 0.062(5) 0.024(5) 0.011(4) 0.003(4)
C18_2 0.029(4) 0.049(5) 0.049(5) 0.011(4) 0.004(3) -0.003(3)
C19_2 0.061(7) 0.082(8) 0.052(6) 0.021(5) 0.011(5) -0.023(6)
C20_2 0.079(8) 0.050(7) 0.070(7) 0.010(6) 0.034(6) -0.005(5)
C21_2 0.058(5) 0.066(6) 0.048(5) 0.003(5) 0.029(4) -0.001(4)
C22_2 0.064(6) 0.046(5) 0.084(7) -0.011(5) 0.044(5) -0.008(4)
C23_2 0.094(9) 0.055(8) 0.123(10) 0.026(6) 0.069(7) 0.027(6)
C24_2 0.049(7) 0.071(8) 0.137(10) 0.026(8) 0.022(7) 0.024(6)
C1_3 0.074(5) 0.073(6) 0.038(4) -0.009(4) 0.000(4) 0.016(4)
Ir2_3 0.0567(3) 0.0320(2) 0.0564(3) -0.00867(18) 0.0247(2) -0.00790(18)
B3_3 0.101(7) 0.072(6) 0.047(4) 0.022(5) 0.033(4) 0.043(5)
B4_3 0.084(7) 0.044(5) 0.054(5) 0.016(4) 0.033(5) 0.021(5)
B5_3 0.067(6) 0.056(5) 0.061(6) 0.017(4) 0.026(5) 0.010(3)
C6_3 0.058(5) 0.048(4) 0.069(6) 0.016(4) 0.017(4) 0.006(3)
B7_3 0.064(5) 0.074(7) 0.050(5) 0.030(5) 0.010(4) 0.000(4)
B8_3 0.063(5) 0.040(5) 0.069(6) 0.012(4) 0.012(4) 0.011(4)
B9_3 0.092(5) 0.054(6) 0.048(5) 0.014(5) 0.031(5) 0.007(5)
C10_3 0.064(5) 0.047(4) 0.049(4) 0.021(3) 0.031(3) 0.024(4)
C11_3 0.081(7) 0.038(5) 0.039(5) 0.018(4) 0.028(4) 0.025(4)
C12_3 0.151(12) 0.037(5) 0.047(6) 0.016(5) 0.022(6) 0.018(6)
C13_3 0.173(14) 0.043(7) 0.047(7) 0.008(5) 0.025(7) 0.006(7)
C14_3 0.122(11) 0.059(6) 0.037(6) 0.008(5) 0.031(6) 0.002(7)
C15_3 0.091(9) 0.060(6) 0.048(6) 0.014(5) 0.018(5) 0.014(6)
C16_3 0.082(8) 0.044(6) 0.049(6) 0.025(5) 0.020(5) 0.019(5)
C17_3 0.055(7) 0.059(6) 0.042(8) 0.019(5) 0.019(5) 0.012(5)
C18_3 0.054(8) 0.052(8) 0.034(6) 0.013(4) 0.009(5) 0.002(5)
C23_3 0.054(8) 0.098(12) 0.071(11) 0.038(8) 0.005(8) 0.001(7)
C24_3 0.044(7) 0.060(8) 0.081(11) 0.047(7) 0.013(7) 0.014(6)
C17'_3 0.070(10) 0.048(7) 0.036(10) 0.007(5) 0.019(7) 0.004(6)
C18'_3 0.067(11) 0.054(11) 0.042(5) 0.014(6) 0.012(5) -0.003(7)
C23'_3 0.056(7) 0.087(8) 0.071(13) 0.030(8) 0.013(7) 0.005(7)
C24'_3 0.062(12) 0.046(10) 0.081(15) 0.038(8) 0.039(10) 0.015(8)
C19_3 0.071(7) 0.060(7) 0.056(5) 0.021(5) 0.022(5) 0.001(5)
C20_3 0.053(6) 0.067(8) 0.078(7) 0.037(6) 0.021(5) 0.004(5)
C21_3 0.051(5) 0.068(6) 0.068(6) 0.017(5) 0.005(4) -0.005(4)
C22_3 0.060(4) 0.094(7) 0.064(6) 0.014(5) 0.000(5) 0.009(5)
C1_4 0.022(3) 0.037(4) 0.030(4) 0.012(3) 0.007(3) 0.004(3)
Ir2_4 0.02322(15) 0.02271(16) 0.02127(15) 0.00801(12) 0.00232(11) 0.00198(11)
B3_4 0.024(3) 0.031(4) 0.030(4) 0.015(3) 0.000(3) -0.002(3)
B4_4 0.030(4) 0.052(5) 0.031(4) 0.027(4) 0.006(3) 0.003(4)
B5_4 0.028(4) 0.050(4) 0.015(3) 0.013(3) 0.003(3) 0.004(3)
C6_4 0.023(3) 0.025(3) 0.024(3) 0.010(3) 0.001(2) 0.006(3)
B7_4 0.023(3) 0.032(4) 0.024(4) 0.006(3) 0.000(3) 0.003(3)
B8_4 0.026(4) 0.046(5) 0.028(4) 0.019(3) 0.003(3) 0.005(3)
B9_4 0.024(4) 0.033(4) 0.037(5) 0.020(3) 0.001(3) 0.000(3)
C10_4 0.023(3) 0.031(4) 0.022(3) 0.010(3) 0.000(3) -0.002(3)
C11_4 0.027(3) 0.027(4) 0.027(4) 0.014(3) 0.000(3) 0.004(3)
C12_4 0.033(4) 0.037(5) 0.036(5) 0.004(4) -0.006(4) 0.008(4)
C13_4 0.039(5) 0.039(5) 0.041(5) 0.013(4) 0.009(4) 0.016(4)
C14_4 0.029(4) 0.044(5) 0.050(5) 0.023(4) 0.013(4) 0.008(4)
C15_4 0.023(4) 0.051(6) 0.051(5) 0.023(4) 0.009(4) 0.001(4)
C16_4 0.026(4) 0.036(5) 0.033(4) 0.013(4) 0.001(3) 0.000(3)
C17_4 0.034(4) 0.037(5) 0.028(4) 0.019(3) 0.005(3) 0.001(3)
C18_4 0.035(4) 0.038(4) 0.032(4) 0.021(3) 0.009(3) 0.001(3)
C19_4 0.038(5) 0.040(5) 0.057(6) 0.019(4) 0.006(4) -0.008(4)
C20_4 0.046(5) 0.029(4) 0.066(7) 0.013(5) 0.000(5) -0.007(4)
C21_4 0.038(4) 0.025(3) 0.044(5) 0.011(3) 0.002(3) 0.003(3)
C22_4 0.036(4) 0.023(4) 0.042(4) 0.010(4) 0.003(3) 0.007(3)
C23_4 0.048(5) 0.029(5) 0.046(5) 0.016(4) -0.008(4) 0.007(4)
C24_4 0.046(5) 0.047(6) 0.037(5) 0.025(4) -0.003(4) 0.005(4)

loop_
_atom_type_symbol
_atom_type_description
_atom_type_scat_dispersion_real
_atom_type_scat_dispersion_imag
_atom_type_scat_source
C C 0.0033 0.0016 'International Tables Vol C Tables 4.2.6.8 and 6.1.1.4'
H H 0.0000 0.0000 'International Tables Vol C Tables 4.2.6.8 and 6.1.1.4'
B B 0.0013 0.0007 'International Tables Vol C Tables 4.2.6.8 and 6.1.1.4'
Ir Ir -1.4442 7.9887 'International Tables Vol C Tables 4.2.6.8 and 6.1.1.4'

loop_
_geom_angle_atom_site_label_1
_geom_angle_atom_site_label_2
_geom_angle_atom_site_label_3
_geom_angle
B4_1 C1_1 B5_1 67.9(7)
B4_1 C1_1 B3_1 67.9(7)
B5_1 C1_1 B3_1 111.5(8)
B4_1 C1_1 Ir2_1 118.0(6)
B5_1 C1_1 Ir2_1 80.7(5)
B3_1 C1_1 Ir2_1 77.1(5)
C1_1 Ir2_1 C6_1 82.1(3)
C1_1 Ir2_1 C18_1 167.1(4)
C6_1 Ir2_1 C18_1 93.8(4)
C1_1 Ir2_1 C17_1 153.2(4)
C6_1 Ir2_1 C17_1 92.0(4)
C18_1 Ir2_1 C17_1 38.5(4)
C1_1 Ir2_1 B7_1 82.6(4)
C6_1 Ir2_1 B7_1 63.2(3)
C18_1 Ir2_1 B7_1 84.7(4)
C17_1 Ir2_1 B7_1 118.0(4)
C1_1 Ir2_1 C22_1 93.4(4)
C6_1 Ir2_1 C22_1 154.9(4)
C18_1 Ir2_1 C22_1 95.4(4)
C17_1 Ir2_1 C22_1 81.0(4)
B7_1 Ir2_1 C22_1 140.9(4)
C1_1 Ir2_1 C21_1 102.4(4)
C6_1 Ir2_1 C21_1 168.8(4)
C18_1 Ir2_1 C21_1 79.6(4)
C17_1 Ir2_1 C21_1 88.4(4)
B7_1 Ir2_1 C21_1 106.8(4)
C22_1 Ir2_1 C21_1 36.0(4)
C1_1 Ir2_1 B3_1 42.9(4)
C6_1 Ir2_1 B3_1 45.9(3)
C18_1 Ir2_1 B3_1 137.8(4)
C17_1 Ir2_1 B3_1 117.3(4)
B7_1 Ir2_1 B3_1 85.8(4)
C22_1 Ir2_1 B3_1 117.0(4)
C21_1 Ir2_1 B3_1 142.2(4)
C1_1 Ir2_1 B5_1 41.6(4)
C6_1 Ir2_1 B5_1 81.9(3)
C18_1 Ir2_1 B5_1 125.9(4)
C17_1 Ir2_1 B5_1 163.2(4)
B7_1 Ir2_1 B5_1 45.3(4)
C22_1 Ir2_1 B5_1 110.8(4)
C21_1 Ir2_1 B5_1 94.6(4)
B3_1 Ir2_1 B5_1 68.9(4)
C1_1 B3_1 C6_1 108.3(7)
C1_1 B3_1 B4_1 55.9(6)
C6_1 B3_1 B4_1 101.6(7)
C1_1 B3_1 B9_1 107.4(8)
C6_1 B3_1 B9_1 57.8(5)
B4_1 B3_1 B9_1 59.3(6)
C1_1 B3_1 Ir2_1 60.1(5)
C6_1 B3_1 Ir2_1 59.4(4)
B4_1 B3_1 Ir2_1 99.2(6)
B9_1 B3_1 Ir2_1 104.4(6)
C1_1 B4_1 B8_1 108.7(8)
C1_1 B4_1 B9_1 108.6(8)
B8_1 B4_1 B9_1 60.4(6)
C1_1 B4_1 B3_1 56.2(6)
B8_1 B4_1 B3_1 104.9(7)
B9_1 B4_1 B3_1 60.4(6)
C1_1 B4_1 B5_1 56.2(6)
B8_1 B4_1 B5_1 60.0(6)
B9_1 B4_1 B5_1 104.0(7)
B3_1 B4_1 B5_1 95.7(7)
C1_1 B5_1 B7_1 111.3(7)
C1_1 B5_1 B8_1 107.3(8)
B7_1 B5_1 B8_1 61.1(6)
C1_1 B5_1 B4_1 55.9(6)
B7_1 B5_1 B4_1 105.6(7)
B8_1 B5_1 B4_1 58.8(6)
C1_1 B5_1 Ir2_1 57.8(5)
B7_1 B5_1 Ir2_1 61.0(4)
B8_1 B5_1 Ir2_1 103.8(5)
B4_1 B5_1 Ir2_1 96.2(6)
C10_1 C6_1 B9_1 60.4(6)
C10_1 C6_1 B3_1 114.3(7)
B9_1 C6_1 B3_1 63.4(6)
C10_1 C6_1 Ir2_1 106.8(5)
B9_1 C6_1 Ir2_1 119.9(6)
B3_1 C6_1 Ir2_1 74.7(5)
C10_1 B7_1 B5_1 107.3(7)
C10_1 B7_1 B8_1 57.2(5)
B5_1 B7_1 B8_1 59.5(6)
C10_1 B7_1 Ir2_1 99.8(5)
B5_1 B7_1 Ir2_1 73.7(5)
B8_1 B7_1 Ir2_1 111.5(6)
C10_1 B8_1 B4_1 108.3(8)
C10_1 B8_1 B5_1 105.3(7)
B4_1 B8_1 B5_1 61.2(6)
C10_1 B8_1 B9_1 57.2(5)
B4_1 B8_1 B9_1 60.5(6)
B5_1 B8_1 B9_1 104.9(8)
C10_1 B8_1 B7_1 54.9(5)
B4_1 B8_1 B7_1 106.2(7)
B5_1 B8_1 B7_1 59.4(6)
B9_1 B8_1 B7_1 98.1(7)
C10_1 B9_1 C6_1 55.3(5)
C10_1 B9_1 B8_1 57.2(5)
C6_1 B9_1 B8_1 96.4(7)
C10_1 B9_1 B4_1 107.1(7)
C6_1 B9_1 B4_1 103.2(7)
B8_1 B9_1 B4_1 59.1(6)
C10_1 B9_1 B3_1 106.1(7)
C6_1 B9_1 B3_1 58.8(6)
B8_1 B9_1 B3_1 103.8(7)
B4_1 B9_1 B3_1 60.3(6)
C11_1 C10_1 C6_1 122.2(7)
C11_1 C10_1 B7_1 126.5(7)
C6_1 C10_1 B7_1 90.1(6)
C11_1 C10_1 B8_1 125.1(7)
C6_1 C10_1 B8_1 108.8(7)
B7_1 C10_1 B8_1 67.8(6)
C11_1 C10_1 B9_1 118.6(7)
C6_1 C10_1 B9_1 64.3(6)
B7_1 C10_1 B9_1 113.6(7)
B8_1 C10_1 B9_1 65.6(6)
C12_1 C11_1 C16_1 119.8(8)
C12_1 C11_1 C10_1 120.8(8)
C16_1 C11_1 C10_1 119.4(8)
C11_1 C12_1 C13_1 119.2(8)
C14_1 C13_1 C12_1 120.8(9)
C13_1 C14_1 C15_1 119.9(8)
C16_1 C15_1 C14_1 120.8(9)
C15_1 C16_1 C11_1 119.5(9)
C18_1 C17_1 C24_1 123.4(10)
C18_1 C17_1 Ir2_1 70.5(5)
C24_1 C17_1 Ir2_1 112.8(7)
C17_1 C18_1 C19_1 125.9(10)
C17_1 C18_1 Ir2_1 71.0(5)
C19_1 C18_1 Ir2_1 112.1(7)
C18_1 C19_1 C20_1 114.2(9)
C19_1 C20_1 C21_1 111.3(8)
C22_1 C21_1 C20_1 124.0(10)
C22_1 C21_1 Ir2_1 71.5(6)
C20_1 C21_1 Ir2_1 113.4(7)
C21_1 C22_1 C23_1 126.0(10)
C21_1 C22_1 Ir2_1 72.6(6)
C23_1 C22_1 Ir2_1 108.3(7)
C22_1 C23_1 C24_1 114.0(9)
C17_1 C24_1 C23_1 114.0(9)
B3_2 C1_2 B5_2 111.9(9)
B3_2 C1_2 B4_2 68.5(7)
B5_2 C1_2 B4_2 67.4(7)
B3_2 C1_2 Ir2_2 77.8(6)
B5_2 C1_2 Ir2_2 80.5(6)
B4_2 C1_2 Ir2_2 118.2(7)
C6_2 Ir2_2 C1_2 80.8(4)
C6_2 Ir2_2 C18_2 94.0(4)
C1_2 Ir2_2 C18_2 168.2(4)
C6_2 Ir2_2 C17_2 93.0(4)
C1_2 Ir2_2 C17_2 152.6(4)
C18_2 Ir2_2 C17_2 37.4(4)
C6_2 Ir2_2 B7_2 64.3(4)
C1_2 Ir2_2 B7_2 82.6(4)
C18_2 Ir2_2 B7_2 85.7(4)
C17_2 Ir2_2 B7_2 118.9(4)
C6_2 Ir2_2 C22_2 158.0(4)
C1_2 Ir2_2 C22_2 94.6(5)
C18_2 Ir2_2 C22_2 94.0(4)
C17_2 Ir2_2 C22_2 81.1(5)
B7_2 Ir2_2 C22_2 136.8(5)
C6_2 Ir2_2 C21_2 165.8(4)
C1_2 Ir2_2 C21_2 103.2(4)
C18_2 Ir2_2 C21_2 79.4(4)
C17_2 Ir2_2 C21_2 89.3(5)
B7_2 Ir2_2 C21_2 102.4(4)
C22_2 Ir2_2 C21_2 36.1(5)
C6_2 Ir2_2 B3_2 45.1(4)
C1_2 Ir2_2 B3_2 42.1(4)
C18_2 Ir2_2 B3_2 137.0(4)
C17_2 Ir2_2 B3_2 117.8(4)
B7_2 Ir2_2 B3_2 86.2(4)
C22_2 Ir2_2 B3_2 119.8(4)
C21_2 Ir2_2 B3_2 143.5(4)
C6_2 Ir2_2 B5_2 81.6(4)
C1_2 Ir2_2 B5_2 41.5(4)
C18_2 Ir2_2 B5_2 127.5(4)
C17_2 Ir2_2 B5_2 164.0(4)
B7_2 Ir2_2 B5_2 45.3(4)
C22_2 Ir2_2 B5_2 109.2(5)
C21_2 Ir2_2 B5_2 92.4(5)
B3_2 Ir2_2 B5_2 68.4(4)
C1_2 B3_2 C6_2 108.3(8)
C1_2 B3_2 B9_2 107.6(8)
C6_2 B3_2 B9_2 57.7(6)
C1_2 B3_2 B4_2 56.9(7)
C6_2 B3_2 B4_2 101.4(7)
B9_2 B3_2 B4_2 58.6(6)
C1_2 B3_2 Ir2_2 60.1(5)
C6_2 B3_2 Ir2_2 59.1(4)
B9_2 B3_2 Ir2_2 104.1(6)
B4_2 B3_2 Ir2_2 99.6(6)
C1_2 B4_2 B8_2 107.4(8)
C1_2 B4_2 B9_2 107.0(8)
B8_2 B4_2 B9_2 61.1(6)
C1_2 B4_2 B5_2 55.6(7)
B8_2 B4_2 B5_2 59.7(7)
B9_2 B4_2 B5_2 103.9(8)
C1_2 B4_2 B3_2 54.6(6)
B8_2 B4_2 B3_2 104.4(8)
B9_2 B4_2 B3_2 60.2(6)
B5_2 B4_2 B3_2 94.3(7)
C1_2 B5_2 B8_2 107.6(8)
C1_2 B5_2 B7_2 111.5(8)
B8_2 B5_2 B7_2 61.0(7)
C1_2 B5_2 B4_2 57.1(7)
B8_2 B5_2 B4_2 58.5(7)
B7_2 B5_2 B4_2 106.3(8)
C1_2 B5_2 Ir2_2 58.0(5)
B8_2 B5_2 Ir2_2 103.5(6)
B7_2 B5_2 Ir2_2 60.8(5)
B4_2 B5_2 Ir2_2 97.5(6)
C10_2 C6_2 B9_2 60.8(6)
C10_2 C6_2 B3_2 115.2(7)
B9_2 C6_2 B3_2 64.2(6)
C10_2 C6_2 Ir2_2 105.9(5)
B9_2 C6_2 Ir2_2 121.0(6)
B3_2 C6_2 Ir2_2 75.8(5)
C10_2 B7_2 B5_2 106.5(8)
C10_2 B7_2 B8_2 57.4(6)
B5_2 B7_2 B8_2 59.3(7)
C10_2 B7_2 Ir2_2 98.2(6)
B5_2 B7_2 Ir2_2 73.9(6)
B8_2 B7_2 Ir2_2 111.5(7)
C10_2 B8_2 B4_2 108.1(8)
C10_2 B8_2 B5_2 105.3(8)
B4_2 B8_2 B5_2 61.7(7)
C10_2 B8_2 B9_2 57.0(5)
B4_2 B8_2 B9_2 60.2(6)
B5_2 B8_2 B9_2 104.8(8)
C10_2 B8_2 B7_2 55.5(5)
B4_2 B8_2 B7_2 107.7(8)
B5_2 B8_2 B7_2 59.7(6)
B9_2 B8_2 B7_2 99.2(7)
C10_2 B9_2 C6_2 55.0(5)
C10_2 B9_2 B4_2 107.0(7)
C6_2 B9_2 B4_2 103.6(7)
C10_2 B9_2 B8_2 57.1(6)
C6_2 B9_2 B8_2 96.1(7)
B4_2 B9_2 B8_2 58.7(6)
C10_2 B9_2 B3_2 105.1(7)
C6_2 B9_2 B3_2 58.1(6)
B4_2 B9_2 B3_2 61.2(7)
B8_2 B9_2 B3_2 103.4(8)
C11_2 C10_2 C6_2 123.5(7)
C11_2 C10_2 B7_2 124.6(8)
C6_2 C10_2 B7_2 91.6(7)
C11_2 C10_2 B9_2 119.3(7)
C6_2 C10_2 B9_2 64.2(6)
B7_2 C10_2 B9_2 114.2(8)
C11_2 C10_2 B8_2 124.3(8)
C6_2 C10_2 B8_2 108.7(8)
B7_2 C10_2 B8_2 67.0(7)
B9_2 C10_2 B8_2 65.9(6)
C12_2 C11_2 C16_2 117.5(9)
C12_2 C11_2 C10_2 122.0(8)
C16_2 C11_2 C10_2 120.5(8)
C13_2 C12_2 C11_2 121.9(9)
C14_2 C13_2 C12_2 119.7(10)
C15_2 C14_2 C13_2 120.1(10)
C14_2 C15_2 C16_2 120.7(10)
C15_2 C16_2 C11_2 120.1(10)
C18_2 C17_2 C24_2 124.1(11)
C18_2 C17_2 Ir2_2 71.0(6)
C24_2 C17_2 Ir2_2 113.1(9)
C17_2 C18_2 C19_2 125.2(10)
C17_2 C18_2 Ir2_2 71.5(6)
C19_2 C18_2 Ir2_2 113.3(7)
C20_2 C19_2 C18_2 113.5(10)
C19_2 C20_2 C21_2 115.6(10)
C22_2 C21_2 C20_2 124.4(13)
C22_2 C21_2 Ir2_2 71.2(7)
C20_2 C21_2 Ir2_2 112.9(8)
C21_2 C22_2 C23_2 122.1(12)
C21_2 C22_2 Ir2_2 72.7(6)
C23_2 C22_2 Ir2_2 109.2(9)
C24_2 C23_2 C22_2 116.6(11)
C23_2 C24_2 C17_2 115.6(12)
B3_3 C1_3 B4_3 66.7(9)
B3_3 C1_3 B5_3 113.4(11)
B4_3 C1_3 B5_3 68.6(9)
B3_3 C1_3 Ir2_3 75.9(7)
B4_3 C1_3 Ir2_3 115.0(8)
B5_3 C1_3 Ir2_3 81.4(7)
C6_3 Ir2_3 C1_3 85.0(5)
C6_3 Ir2_3 C18_3 95.1(5)
C1_3 Ir2_3 C18_3 175.1(5)
C6_3 Ir2_3 B7_3 69.0(5)
C1_3 Ir2_3 B7_3 82.1(5)
C18_3 Ir2_3 B7_3 93.4(6)
C6_3 Ir2_3 C21_3 171.1(5)
C1_3 Ir2_3 C21_3 102.4(6)
C18_3 Ir2_3 C21_3 77.2(5)
B7_3 Ir2_3 C21_3 106.8(5)
C6_3 Ir2_3 C17'_3 78.2(9)
C1_3 Ir2_3 C17'_3 159.1(9)
C18_3 Ir2_3 C17'_3 24.1(8)
B7_3 Ir2_3 C17'_3 102.9(8)
C21_3 Ir2_3 C17'_3 95.6(9)
C6_3 Ir2_3 C22_3 149.9(5)
C1_3 Ir2_3 C22_3 90.7(5)
C18_3 Ir2_3 C22_3 91.7(6)
B7_3 Ir2_3 C22_3 139.9(6)
C21_3 Ir2_3 C22_3 36.4(5)
C17'_3 Ir2_3 C22_3 97.7(8)
C6_3 Ir2_3 C17_3 92.3(5)
C1_3 Ir2_3 C17_3 147.6(5)
C18_3 Ir2_3 C17_3 37.3(3)
B7_3 Ir2_3 C17_3 126.9(6)
C21_3 Ir2_3 C17_3 84.1(6)
C17'_3 Ir2_3 C17_3 24.3(7)
C22_3 Ir2_3 C17_3 75.7(5)
C6_3 Ir2_3 B3_3 48.1(6)
C1_3 Ir2_3 B3_3 42.9(6)
C18_3 Ir2_3 B3_3 139.2(6)
B7_3 Ir2_3 B3_3 88.6(6)
C21_3 Ir2_3 B3_3 140.6(6)
C17'_3 Ir2_3 B3_3 116.4(9)
C22_3 Ir2_3 B3_3 112.3(6)
C17_3 Ir2_3 B3_3 115.5(5)
C6_3 Ir2_3 C18'_3 88.3(5)
C1_3 Ir2_3 C18'_3 157.6(8)
C18_3 Ir2_3 C18'_3 17.8(8)
B7_3 Ir2_3 C18'_3 75.6(8)
C21_3 Ir2_3 C18'_3 83.1(5)
C17'_3 Ir2_3 C18'_3 35.0(5)
C22_3 Ir2_3 C18'_3 105.4(6)
C17_3 Ir2_3 C18'_3 53.9(8)
B3_3 Ir2_3 C18'_3 136.3(6)
C6_3 Ir2_3 C23'_3 121.2(8)
C1_3 Ir2_3 C23'_3 118.5(8)
C18_3 Ir2_3 C23'_3 65.6(9)
B7_3 Ir2_3 C23'_3 156.4(10)
C21_3 Ir2_3 C23'_3 59.7(9)
C17'_3 Ir2_3 C23'_3 62.4(9)
C22_3 Ir2_3 C23'_3 38.1(5)
C17_3 Ir2_3 C23'_3 38.7(6)
B3_3 Ir2_3 C23'_3 114.2(10)
C18'_3 Ir2_3 C23'_3 83.1(10)
C6_3 Ir2_3 B5_3 86.1(5)
C1_3 Ir2_3 B5_3 41.4(5)
C18_3 Ir2_3 B5_3 133.7(5)
B7_3 Ir2_3 B5_3 44.1(6)
C21_3 Ir2_3 B5_3 96.2(5)
C17'_3 Ir2_3 B5_3 147.1(8)
C22_3 Ir2_3 B5_3 109.9(5)
C17_3 Ir2_3 B5_3 170.7(5)
B3_3 Ir2_3 B5_3 69.8(5)
C18'_3 Ir2_3 B5_3 116.9(8)
C23'_3 Ir2_3 B5_3 147.9(6)
C1_3 B3_3 B9_3 107.8(11)
C1_3 B3_3 C6_3 109.1(10)
B9_3 B3_3 C6_3 53.6(8)
C1_3 B3_3 B4_3 57.1(8)
B9_3 B3_3 B4_3 61.1(9)
C6_3 B3_3 B4_3 102.3(10)
C1_3 B3_3 Ir2_3 61.1(7)
B9_3 B3_3 Ir2_3 98.4(8)
C6_3 B3_3 Ir2_3 57.7(6)
B4_3 B3_3 Ir2_3 99.6(8)
C1_3 B4_3 B8_3 106.4(10)
C1_3 B4_3 B3_3 56.2(9)
B8_3 B4_3 B3_3 104.6(10)
C1_3 B4_3 B9_3 105.2(10)
B8_3 B4_3 B9_3 59.9(8)
B3_3 B4_3 B9_3 59.0(9)
C1_3 B4_3 B5_3 55.7(8)
B8_3 B4_3 B5_3 59.4(8)
B3_3 B4_3 B5_3 97.0(9)
B9_3 B4_3 B5_3 102.6(10)
C1_3 B5_3 B7_3 110.0(11)
C1_3 B5_3 B8_3 105.1(11)
B7_3 B5_3 B8_3 59.7(8)
C1_3 B5_3 B4_3 55.7(8)
B7_3 B5_3 B4_3 104.7(10)
B8_3 B5_3 B4_3 57.9(8)
C1_3 B5_3 Ir2_3 57.2(6)
B7_3 B5_3 Ir2_3 58.7(7)
B8_3 B5_3 Ir2_3 97.7(8)
B4_3 B5_3 Ir2_3 93.2(7)
C10_3 C6_3 B9_3 63.8(8)
C10_3 C6_3 B3_3 112.7(10)
B9_3 C6_3 B3_3 62.8(9)
C10_3 C6_3 Ir2_3 97.5(8)
B9_3 C6_3 Ir2_3 117.3(9)
B3_3 C6_3 Ir2_3 74.2(7)
C10_3 B7_3 B5_3 110.2(10)
C10_3 B7_3 B8_3 59.5(8)
B5_3 B7_3 B8_3 61.2(8)
C10_3 B7_3 Ir2_3 92.1(8)
B5_3 B7_3 Ir2_3 77.2(8)
B8_3 B7_3 Ir2_3 110.6(9)
C10_3 B8_3 B4_3 108.9(10)
C10_3 B8_3 B7_3 53.5(8)
B4_3 B8_3 B7_3 108.0(10)
C10_3 B8_3 B9_3 57.5(7)
B4_3 B8_3 B9_3 61.5(8)
B7_3 B8_3 B9_3 98.7(10)
C10_3 B8_3 B5_3 103.5(10)
B4_3 B8_3 B5_3 62.7(9)
B7_3 B8_3 B5_3 59.1(8)
B9_3 B8_3 B5_3 106.1(11)
C6_3 B9_3 C10_3 55.6(7)
C6_3 B9_3 B3_3 63.6(9)
C10_3 B9_3 B3_3 107.0(11)
C6_3 B9_3 B8_3 101.1(10)
C10_3 B9_3 B8_3 57.2(8)
B3_3 B9_3 B8_3 104.4(11)
C6_3 B9_3 B4_3 109.0(11)
C10_3 B9_3 B4_3 106.3(10)
B3_3 B9_3 B4_3 60.0(9)
B8_3 B9_3 B4_3 58.6(8)
C11_3 C10_3 C6_3 116.9(9)
C11_3 C10_3 B7_3 123.8(10)
C6_3 C10_3 B7_3 101.2(10)
C11_3 C10_3 B8_3 125.3(10)
C6_3 C10_3 B8_3 111.2(10)
B7_3 C10_3 B8_3 66.9(9)
C11_3 C10_3 B9_3 119.6(10)
C6_3 C10_3 B9_3 60.6(8)
B7_3 C10_3 B9_3 114.7(11)
B8_3 C10_3 B9_3 65.3(8)
C16_3 C11_3 C12_3 117.0(12)
C16_3 C11_3 C10_3 120.8(10)
C12_3 C11_3 C10_3 122.2(11)
C13_3 C12_3 C11_3 120.4(12)
C14_3 C13_3 C12_3 122.2(14)
C13_3 C14_3 C15_3 118.5(15)
C14_3 C15_3 C16_3 121.7(13)
C15_3 C16_3 C11_3 120.2(11)
C18_3 C17_3 C24_3 124.3(15)
C18_3 C17_3 Ir2_3 69.1(10)
C24_3 C17_3 Ir2_3 113.9(11)
C17_3 C18_3 C19_3 130.5(14)
C17_3 C18_3 Ir2_3 73.6(10)
C19_3 C18_3 Ir2_3 111.4(10)
C22_3 C23_3 C24_3 103.6(12)
C23_3 C24_3 C17_3 117.6(14)
C18'_3 C17'_3 C24'_3 124(3)
C18'_3 C17'_3 Ir2_3 79(2)
C24'_3 C17'_3 Ir2_3 102.7(19)
C17'_3 C18'_3 C19_3 113(2)
C17'_3 C18'_3 Ir2_3 65.7(18)
C19_3 C18'_3 Ir2_3 102.0(16)
C24'_3 C23'_3 C22_3 145(3)
C24'_3 C23'_3 Ir2_3 90.8(19)
C22_3 C23'_3 Ir2_3 60.8(12)
C17'_3 C24'_3 C23'_3 104(3)
C20_3 C19_3 C18'_3 127.8(16)
C20_3 C19_3 C18_3 108.6(11)
C18'_3 C19_3 C18_3 27.2(11)
C19_3 C20_3 C21_3 109.9(9)
C22_3 C21_3 C20_3 125.4(13)
C22_3 C21_3 Ir2_3 72.5(8)
C20_3 C21_3 Ir2_3 115.8(8)
C21_3 C22_3 C23_3 128.9(14)
C21_3 C22_3 C23'_3 106.1(19)
C23_3 C22_3 C23'_3 40.5(14)
C21_3 C22_3 Ir2_3 71.1(8)
C23_3 C22_3 Ir2_3 119.3(11)
C23'_3 C22_3 Ir2_3 81.1(15)
B3_4 C1_4 B5_4 112.5(7)
B3_4 C1_4 B4_4 68.9(6)
B5_4 C1_4 B4_4 67.2(6)
B3_4 C1_4 Ir2_4 77.4(5)
B5_4 C1_4 Ir2_4 81.1(5)
B4_4 C1_4 Ir2_4 118.1(6)
C6_4 Ir2_4 C1_4 81.0(3)
C6_4 Ir2_4 C17_4 93.4(3)
C1_4 Ir2_4 C17_4 153.2(3)
C6_4 Ir2_4 C18_4 93.7(3)
C1_4 Ir2_4 C18_4 166.5(3)
C17_4 Ir2_4 C18_4 38.8(3)
C6_4 Ir2_4 B7_4 64.3(3)
C1_4 Ir2_4 B7_4 82.6(3)
C17_4 Ir2_4 B7_4 118.7(3)
C18_4 Ir2_4 B7_4 84.0(3)
C6_4 Ir2_4 C22_4 158.3(3)
C1_4 Ir2_4 C22_4 93.5(3)
C17_4 Ir2_4 C22_4 82.0(3)
C18_4 Ir2_4 C22_4 95.8(4)
B7_4 Ir2_4 C22_4 136.1(3)
C6_4 Ir2_4 C21_4 165.6(3)
C1_4 Ir2_4 C21_4 102.9(4)
C17_4 Ir2_4 C21_4 89.0(4)
C18_4 Ir2_4 C21_4 79.4(4)
B7_4 Ir2_4 C21_4 102.1(4)
C22_4 Ir2_4 C21_4 36.1(3)
C6_4 Ir2_4 B3_4 45.4(3)
C1_4 Ir2_4 B3_4 42.4(3)
C17_4 Ir2_4 B3_4 118.1(3)
C18_4 Ir2_4 B3_4 137.2(4)
B7_4 Ir2_4 B3_4 86.7(3)
C22_4 Ir2_4 B3_4 118.9(3)
C21_4 Ir2_4 B3_4 143.3(3)
C6_4 Ir2_4 B5_4 81.6(3)
C1_4 Ir2_4 B5_4 41.5(3)
C17_4 Ir2_4 B5_4 163.7(3)
C18_4 Ir2_4 B5_4 125.7(3)
B7_4 Ir2_4 B5_4 45.2(3)
C22_4 Ir2_4 B5_4 108.2(4)
C21_4 Ir2_4 B5_4 92.1(4)
B3_4 Ir2_4 B5_4 68.9(4)
C1_4 B3_4 C6_4 107.9(7)
C1_4 B3_4 B9_4 106.3(7)
C6_4 B3_4 B9_4 57.4(5)
C1_4 B3_4 B4_4 56.4(6)
C6_4 B3_4 B4_4 100.6(6)
B9_4 B3_4 B4_4 57.9(5)
C1_4 B3_4 Ir2_4 60.2(4)
C6_4 B3_4 Ir2_4 59.0(4)
B9_4 B3_4 Ir2_4 103.4(5)
B4_4 B3_4 Ir2_4 99.3(5)
C1_4 B4_4 B8_4 107.1(7)
C1_4 B4_4 B9_4 107.2(7)
B8_4 B4_4 B9_4 60.6(6)
C1_4 B4_4 B5_4 56.1(5)
B8_4 B4_4 B5_4 59.2(6)
B9_4 B4_4 B5_4 103.9(7)
C1_4 B4_4 B3_4 54.8(5)
B8_4 B4_4 B3_4 104.3(7)
B9_4 B4_4 B3_4 60.6(5)
B5_4 B4_4 B3_4 95.2(6)
C1_4 B5_4 B8_4 107.5(8)
C1_4 B5_4 B7_4 110.6(7)
B8_4 B5_4 B7_4 60.5(5)
C1_4 B5_4 B4_4 56.6(5)
B8_4 B5_4 B4_4 59.2(6)
B7_4 B5_4 B4_4 106.1(7)
C1_4 B5_4 Ir2_4 57.4(4)
B8_4 B5_4 Ir2_4 102.5(5)
B7_4 B5_4 Ir2_4 60.3(4)
B4_4 B5_4 Ir2_4 96.5(5)
C10_4 C6_4 B9_4 61.3(5)
C10_4 C6_4 B3_4 116.2(6)
B9_4 C6_4 B3_4 64.5(5)
C10_4 C6_4 Ir2_4 105.7(5)
B9_4 C6_4 Ir2_4 120.6(6)
B3_4 C6_4 Ir2_4 75.6(4)
C10_4 B7_4 B5_4 107.0(7)
C10_4 B7_4 B8_4 57.7(5)
B5_4 B7_4 B8_4 59.1(6)
C10_4 B7_4 Ir2_4 98.2(5)
B5_4 B7_4 Ir2_4 74.5(4)
B8_4 B7_4 Ir2_4 111.6(6)
C10_4 B8_4 B5_4 106.2(7)
C10_4 B8_4 B4_4 108.5(7)
B5_4 B8_4 B4_4 61.6(6)
C10_4 B8_4 B9_4 57.7(5)
B5_4 B8_4 B9_4 105.0(7)
B4_4 B8_4 B9_4 59.8(6)
C10_4 B8_4 B7_4 55.5(5)
B5_4 B8_4 B7_4 60.4(5)
B4_4 B8_4 B7_4 107.8(7)
B9_4 B8_4 B7_4 99.5(6)
C10_4 B9_4 C6_4 55.0(5)
C10_4 B9_4 B4_4 107.7(7)
C6_4 B9_4 B4_4 103.9(7)
C10_4 B9_4 B8_4 57.0(5)
C6_4 B9_4 B8_4 96.1(6)
B4_4 B9_4 B8_4 59.6(6)
C10_4 B9_4 B3_4 105.4(6)
C6_4 B9_4 B3_4 58.1(5)
B4_4 B9_4 B3_4 61.5(5)
B8_4 B9_4 B3_4 104.2(7)
C11_4 C10_4 C6_4 123.2(7)
C11_4 C10_4 B7_4 125.4(7)
C6_4 C10_4 B7_4 91.7(6)
C11_4 C10_4 B8_4 124.7(7)
C6_4 C10_4 B8_4 108.2(6)
B7_4 C10_4 B8_4 66.8(6)
C11_4 C10_4 B9_4 119.4(7)
C6_4 C10_4 B9_4 63.7(5)
B7_4 C10_4 B9_4 113.4(7)
B8_4 C10_4 B9_4 65.3(6)
C12_4 C11_4 C16_4 118.6(8)
C12_4 C11_4 C10_4 121.8(7)
C16_4 C11_4 C10_4 119.6(8)
C11_4 C12_4 C13_4 120.1(9)
C14_4 C13_4 C12_4 120.6(9)
C13_4 C14_4 C15_4 119.4(9)
C16_4 C15_4 C14_4 121.2(9)
C15_4 C16_4 C11_4 120.1(9)
C18_4 C17_4 C24_4 123.1(9)
C18_4 C17_4 Ir2_4 71.1(5)
C24_4 C17_4 Ir2_4 112.2(6)
C17_4 C18_4 C19_4 124.8(8)
C17_4 C18_4 Ir2_4 70.2(5)
C19_4 C18_4 Ir2_4 113.8(6)
C18_4 C19_4 C20_4 112.7(8)
C19_4 C20_4 C21_4 113.7(8)
C22_4 C21_4 C20_4 123.2(9)
C22_4 C21_4 Ir2_4 71.7(5)
C20_4 C21_4 Ir2_4 113.0(6)
C21_4 C22_4 C23_4 123.2(9)
C21_4 C22_4 Ir2_4 72.2(5)
C23_4 C22_4 Ir2_4 108.7(6)
C22_4 C23_4 C24_4 114.5(8)
C23_4 C24_4 C17_4 115.8(8)

loop_
_geom_bond_atom_site_label_1
_geom_bond_atom_site_label_2
_geom_bond_distance
C1_1 B4_1 1.616(14)
C1_1 B5_1 1.621(15)
C1_1 B3_1 1.622(14)
C1_1 Ir2_1 2.067(9)
Ir2_1 C6_1 2.074(8)
Ir2_1 C18_1 2.161(9)
Ir2_1 C17_1 2.168(9)
Ir2_1 B7_1 2.198(10)
Ir2_1 C22_1 2.201(9)
Ir2_1 C21_1 2.214(10)
Ir2_1 B3_1 2.325(11)
Ir2_1 B5_1 2.411(11)
B3_1 C6_1 1.731(13)
B3_1 B4_1 1.808(16)
B3_1 B9_1 1.809(15)
B4_1 B8_1 1.765(15)
B4_1 B9_1 1.789(14)
B4_1 B5_1 1.808(16)
B5_1 B7_1 1.788(14)
B5_1 B8_1 1.788(15)
C6_1 C10_1 1.561(12)
C6_1 B9_1 1.711(14)
B7_1 C10_1 1.606(12)
B7_1 B8_1 1.817(15)
B8_1 C10_1 1.650(12)
B8_1 B9_1 1.789(15)
B9_1 C10_1 1.650(13)
C10_1 C11_1 1.515(11)
C11_1 C12_1 1.389(11)
C11_1 C16_1 1.398(12)
C12_1 C13_1 1.393(12)
C13_1 C14_1 1.363(13)
C14_1 C15_1 1.379(13)
C15_1 C16_1 1.374(12)
C17_1 C18_1 1.428(14)
C17_1 C24_1 1.498(14)
C18_1 C19_1 1.498(14)
C19_1 C20_1 1.531(15)
C20_1 C21_1 1.544(14)
C21_1 C22_1 1.364(15)
C22_1 C23_1 1.503(15)
C23_1 C24_1 1.532(16)
C1_2 B3_2 1.605(15)
C1_2 B5_2 1.621(17)
C1_2 B4_2 1.650(16)
C1_2 Ir2_2 2.074(10)
Ir2_2 C6_2 2.071(9)
Ir2_2 C18_2 2.155(10)
Ir2_2 C17_2 2.162(11)
Ir2_2 B7_2 2.194(11)
Ir2_2 C22_2 2.201(11)
Ir2_2 C21_2 2.221(10)
Ir2_2 B3_2 2.339(11)
Ir2_2 B5_2 2.414(13)
B3_2 C6_2 1.710(14)
B3_2 B9_2 1.814(15)
B3_2 B4_2 1.831(16)
B4_2 B8_2 1.757(17)
B4_2 B9_2 1.784(16)
B4_2 B5_2 1.814(16)
B5_2 B8_2 1.778(18)
B5_2 B7_2 1.785(16)
C6_2 C10_2 1.551(12)
C6_2 B9_2 1.704(13)
B7_2 C10_2 1.620(13)
B7_2 B8_2 1.809(16)
B8_2 C10_2 1.656(13)
B8_2 B9_2 1.799(15)
B9_2 C10_2 1.652(13)
C10_2 C11_2 1.496(13)
C11_2 C12_2 1.390(12)
C11_2 C16_2 1.396(13)
C12_2 C13_2 1.372(14)
C13_2 C14_2 1.369(15)
C14_2 C15_2 1.367(16)
C15_2 C16_2 1.387(15)
C17_2 C18_2 1.385(15)
C17_2 C24_2 1.494(16)
C18_2 C19_2 1.528(15)
C19_2 C20_2 1.499(17)
C20_2 C21_2 1.503(17)
C21_2 C22_2 1.369(18)
C22_2 C23_2 1.52(2)
C23_2 C24_2 1.49(2)
C1_3 B3_3 1.61(2)
C1_3 B4_3 1.63(2)
C1_3 B5_3 1.63(2)
C1_3 Ir2_3 2.076(11)
Ir2_3 C6_3 2.019(12)
Ir2_3 C18_3 2.120(17)
Ir2_3 B7_3 2.139(15)
Ir2_3 C21_3 2.149(12)
Ir2_3 C17'_3 2.16(3)
Ir2_3 C22_3 2.167(13)
Ir2_3 C17_3 2.176(17)
Ir2_3 B3_3 2.299(15)
Ir2_3 C18'_3 2.33(3)
Ir2_3 C23'_3 2.45(3)
Ir2_3 B5_3 2.441(15)
B3_3 B9_3 1.77(2)
B3_3 C6_3 1.78(2)
B3_3 B4_3 1.784(19)
B4_3 B8_3 1.75(2)
B4_3 B9_3 1.80(2)
B4_3 B5_3 1.84(2)
B5_3 B7_3 1.74(2)
B5_3 B8_3 1.78(2)
C6_3 C10_3 1.516(16)
C6_3 B9_3 1.599(18)
B7_3 C10_3 1.533(18)
B7_3 B8_3 1.75(2)
B8_3 C10_3 1.644(17)
B8_3 B9_3 1.78(2)
B9_3 C10_3 1.648(17)
C10_3 C11_3 1.464(17)
C11_3 C16_3 1.395(15)
C11_3 C12_3 1.400(16)
C12_3 C13_3 1.37(2)
C13_3 C14_3 1.35(2)
C14_3 C15_3 1.359(18)
C15_3 C16_3 1.382(18)
C17_3 C18_3 1.376(9)
C17_3 C24_3 1.524(9)
C18_3 C19_3 1.532(9)
C23_3 C22_3 1.507(9)
C23_3 C24_3 1.516(9)
C17'_3 C18'_3 1.359(10)
C17'_3 C24'_3 1.524(10)
C18'_3 C19_3 1.517(10)
C23'_3 C24'_3 1.527(10)
C23'_3 C22_3 1.531(10)
C19_3 C20_3 1.500(17)
C20_3 C21_3 1.523(18)
C21_3 C22_3 1.350(18)
C1_4 B3_4 1.612(13)
C1_4 B5_4 1.634(12)
C1_4 B4_4 1.643(13)
C1_4 Ir2_4 2.077(8)
Ir2_4 C6_4 2.067(8)
Ir2_4 C17_4 2.139(8)
Ir2_4 C18_4 2.151(8)
Ir2_4 B7_4 2.196(9)
Ir2_4 C22_4 2.216(8)
Ir2_4 C21_4 2.222(9)
Ir2_4 B3_4 2.335(9)
Ir2_4 B5_4 2.437(9)
B3_4 C6_4 1.717(12)
B3_4 B9_4 1.827(13)
B3_4 B4_4 1.842(14)
B4_4 B8_4 1.773(14)
B4_4 B9_4 1.776(15)
B4_4 B5_4 1.815(16)
B5_4 B8_4 1.772(15)
B5_4 B7_4 1.795(13)
C6_4 C10_4 1.556(10)
C6_4 B9_4 1.703(12)
B7_4 C10_4 1.612(13)
B7_4 B8_4 1.797(14)
B8_4 C10_4 1.652(13)
B8_4 B9_4 1.790(15)
B9_4 C10_4 1.665(12)
C10_4 C11_4 1.489(11)
C11_4 C12_4 1.390(12)
C11_4 C16_4 1.409(11)
C12_4 C13_4 1.396(12)
C13_4 C14_4 1.372(14)
C14_4 C15_4 1.381(14)
C15_4 C16_4 1.372(12)
C17_4 C18_4 1.424(12)
C17_4 C24_4 1.522(12)
C18_4 C19_4 1.514(13)
C19_4 C20_4 1.521(14)
C20_4 C21_4 1.522(13)
C21_4 C22_4 1.376(13)
C22_4 C23_4 1.511(13)
C23_4 C24_4 1.516(14)
